data_7019776
loop_
_publ_author_name
'Liu, Zhong-Yi'
'Ding, Bo'
'Yang, En-Cui'
'Zhao, Xiao-Jun'

_publ_section_title
;
 A (3, 4, 14)-connected framework with various distorted triangular
 magnetic lattices exhibiting field-induced metamagnetism, spin
 competition and spin reorientation.
;
_journal_issue 32
_journal_name_full 'Dalton transactions (Cambridge, England : 2003)'
_journal_page_first 9611
_journal_page_last 9614
_journal_paper_doi 10.1039/c2dt30496a
_journal_volume 41
_journal_year 2012
_chemical_formula_sum 'C16 H18 Co3.5 N12 O10.5 S'
_chemical_formula_weight 784.74
_chemical_name_systematic
;
?
;
_space_group_IT_number 14
_symmetry_cell_setting monoclinic
_symmetry_space_group_name_Hall '-P 2yn'
_symmetry_space_group_name_H-M 'P 1 21/n 1'
_atom_sites_solution_hydrogens geom
_atom_sites_solution_primary direct
_atom_sites_solution_secondary difmap
_audit_creation_method SHELXL-97
_cell_angle_alpha 90.00
_cell_angle_beta 96.866(3)
_cell_angle_gamma 90.00
_cell_formula_units_Z 4
_cell_length_a 14.143(2)
_cell_length_b 12.699(2)
_cell_length_c 15.039(3)
_cell_measurement_reflns_used 3024
_cell_measurement_temperature 296(2)
_cell_measurement_theta_max 27.84
_cell_measurement_theta_min 2.16
_cell_volume 2681.7(8)
_computing_cell_refinement 'Bruker SAINT'
_computing_data_collection 'Bruker APEX2'
_computing_data_reduction 'Bruker SAINT'
_computing_molecular_graphics 'Bruker SHELXTL'
_computing_publication_material 'Bruker SHELXTL'
_computing_structure_refinement 'SHELXL-97 (Sheldrick, 1997)'
_computing_structure_solution 'SHELXS-97 (Sheldrick, 1990)'
_diffrn_ambient_temperature 296(2)
_diffrn_measured_fraction_theta_full 0.999
_diffrn_measured_fraction_theta_max 0.999
_diffrn_measurement_device_type 'Bruker APEX-II CCD'
_diffrn_measurement_method '\f and \w scans'
_diffrn_radiation_monochromator graphite
_diffrn_radiation_source 'fine-focus sealed tube'
_diffrn_radiation_type MoK\a
_diffrn_radiation_wavelength 0.71073
_diffrn_reflns_av_R_equivalents 0.0659
_diffrn_reflns_av_sigmaI/netI 0.0685
_diffrn_reflns_limit_h_max 15
_diffrn_reflns_limit_h_min -16
_diffrn_reflns_limit_k_max 8
_diffrn_reflns_limit_k_min -15
_diffrn_reflns_limit_l_max 17
_diffrn_reflns_limit_l_min -17
_diffrn_reflns_number 13308
_diffrn_reflns_theta_full 25.01
_diffrn_reflns_theta_max 25.01
_diffrn_reflns_theta_min 1.87
_diffrn_standards_number 0
_exptl_absorpt_coefficient_mu 2.288
_exptl_absorpt_correction_T_max 0.7552
_exptl_absorpt_correction_T_min 0.7253
_exptl_absorpt_correction_type multi-scan
_exptl_absorpt_process_details SADABS
_exptl_crystal_colour PINK
_exptl_crystal_density_diffrn 1.944
_exptl_crystal_density_meas ?
_exptl_crystal_density_method 'not measured'
_exptl_crystal_description BLOCK
_exptl_crystal_F_000 1570
_exptl_crystal_size_max 0.15
_exptl_crystal_size_mid 0.14
_exptl_crystal_size_min 0.13
_refine_diff_density_max 0.906
_refine_diff_density_min -0.662
_refine_diff_density_rms 0.115
_refine_ls_extinction_method none
_refine_ls_goodness_of_fit_ref 1.040
_refine_ls_hydrogen_treatment constr
_refine_ls_matrix_type full
_refine_ls_number_parameters 403
_refine_ls_number_reflns 4714
_refine_ls_number_restraints 0
_refine_ls_restrained_S_all 1.040
_refine_ls_R_factor_all 0.0592
_refine_ls_R_factor_gt 0.0353
_refine_ls_shift/su_max 0.001
_refine_ls_shift/su_mean 0.000
_refine_ls_structure_factor_coef Fsqd
_refine_ls_weighting_details 'calc w=1/[\s^2^(Fo^2^)+(0.0285P)^2^+1.9323P] where P=(Fo^2^+2Fc^2^)/3'
_refine_ls_weighting_scheme calc
_refine_ls_wR_factor_gt 0.0691
_refine_ls_wR_factor_ref 0.0758
_reflns_number_gt 3534
_reflns_number_total 4714
_reflns_threshold_expression >2sigma(I)
_cod_data_source_file c2dt30496a.txt
_cod_data_source_block n110328b
_cod_depositor_comments
;
The following automatic conversions were performed:

'_symmetry_cell_setting' value 'Monoclinic' changed to 'monoclinic'
according to /home/saulius/struct/CIF-dictionaries/cif_core.dic
dictionary named 'cif_core.dic' version 2.4.1 from
2010-06-29.

'_exptl_absorpt_correction_type' value 'MULTI-SCAN'
changed to 'multi-scan' according to
/home/saulius/struct/CIF-dictionaries/cif_core.dic dictionary named
'cif_core.dic' version 2.4.1 from 2010-06-29.

Automatic conversion script
Id: cif_fix_values 1891 2012-01-12 08:04:46Z andrius 

The following automatic conversions were performed:

'_exptl_crystal_density_meas' value 'NONE' was changed to '?' - the
value is perceived as not measured.

Automatic conversion script
Id: cif_fix_values 3008 2015-01-20 13:52:24Z robertas 
;
_cod_original_cell_volume 2681.5(8)
_cod_original_sg_symbol_H-M P2(1)/n
_cod_original_formula_sum 'C16 H18 Co3.50 N12 O10.50 S'
_cod_database_code 7019776

loop_
_symmetry_equiv_pos_as_xyz
'x, y, z'
'-x+1/2, y+1/2, -z+1/2'
'-x, -y, -z'
'x-1/2, -y-1/2, z-1/2'

loop_
_atom_site_label
_atom_site_type_symbol
_atom_site_fract_x
_atom_site_fract_y
_atom_site_fract_z
_atom_site_U_iso_or_equiv
_atom_site_adp_type
_atom_site_occupancy
_atom_site_symmetry_multiplicity
_atom_site_calc_flag
_atom_site_refinement_flags
_atom_site_disorder_assembly
_atom_site_disorder_group
Co1 Co 0.43260(3) 0.70126(4) 0.15819(3) 0.00855(13) Uani 1 1 d . . .
Co2 Co 0.5000 0.5000 0.0000 0.00684(16) Uani 1 2 d S . .
Co3 Co 0.35753(3) 0.88842(4) -0.22328(3) 0.00917(13) Uani 1 1 d . . .
Co4 Co 0.31250(3) 0.81014(4) 0.30679(3) 0.00802(13) Uani 1 1 d . . .
S1 S 0.73101(6) 0.44082(7) 0.41017(6) 0.0100(2) Uani 1 1 d . . .
O1 O 0.39644(16) 0.7693(2) 0.42027(16) 0.0135(6) Uani 1 1 d . . .
O2 O 0.42431(16) 0.6799(2) 0.30099(16) 0.0112(6) Uani 1 1 d . . .
O3 O 0.60874(17) 0.7603(2) 0.69869(18) 0.0227(7) Uani 1 1 d . . .
O4 O 0.75794(16) 0.7142(2) 0.67997(17) 0.0144(6) Uani 1 1 d . . .
O5 O 0.80010(16) 0.5078(2) 0.37388(17) 0.0144(6) Uani 1 1 d . . .
O6 O 0.67124(16) 0.3857(2) 0.34010(18) 0.0189(6) Uani 1 1 d . . .
O7 O 0.77510(18) 0.3736(2) 0.48012(17) 0.0226(7) Uani 1 1 d . . .
O8 O 0.22466(16) 0.6798(2) 0.34297(17) 0.0135(6) Uani 1 1 d . . .
H8A H 0.2156 0.6617 0.3957 0.020 Uiso 1 1 d R . .
H8B H 0.1708 0.6730 0.3118 0.020 Uiso 1 1 d R . .
O9 O 0.41695(15) 0.7995(2) -0.31888(16) 0.0131(6) Uani 1 1 d . . .
H9A H 0.3845 0.7454 -0.3361 0.020 Uiso 1 1 d R . .
H9B H 0.4744 0.7784 -0.3106 0.020 Uiso 1 1 d R . .
N1 N 0.57184(19) 0.6499(2) 0.1654(2) 0.0094(7) Uani 1 1 d . . .
N2 N 0.59649(19) 0.5713(2) 0.1096(2) 0.0099(7) Uani 1 1 d . . .
N3 N 0.72451(19) 0.6137(3) 0.2046(2) 0.0111(7) Uani 1 1 d . . .
N4 N 0.36760(19) 0.5596(2) 0.14193(19) 0.0097(7) Uani 1 1 d . . .
N5 N 0.39054(19) 0.4862(2) 0.08130(19) 0.0091(7) Uani 1 1 d . . .
N6 N 0.27617(19) 0.4196(3) 0.1529(2) 0.0105(7) Uani 1 1 d . . .
N7 N 0.42261(19) 0.7265(2) 0.0192(2) 0.0094(7) Uani 1 1 d . . .
N8 N 0.44480(19) 0.6497(2) -0.0399(2) 0.0094(7) Uani 1 1 d . . .
N9 N 0.38963(19) 0.7886(3) -0.1196(2) 0.0108(7) Uani 1 1 d . . .
N10 N 0.41760(18) 0.9039(2) 0.2571(2) 0.0106(7) Uani 1 1 d . . .
N11 N 0.45744(19) 0.8546(2) 0.1883(2) 0.0104(7) Uani 1 1 d . . .
N12 N 0.53903(19) 1.0009(2) 0.2229(2) 0.0104(7) Uani 1 1 d . . .
C1 C 0.6878(2) 0.5532(3) 0.1358(2) 0.0116(9) Uani 1 1 d . . .
H1 H 0.7232 0.5031 0.1090 0.014 Uiso 1 1 calc R . .
C2 C 0.6488(2) 0.6730(3) 0.2198(3) 0.0122(8) Uani 1 1 d . . .
H2 H 0.6509 0.7245 0.2640 0.015 Uiso 1 1 calc R . .
C3 C 0.3357(2) 0.4050(3) 0.0897(2) 0.0103(8) Uani 1 1 d . . .
H3 H 0.3373 0.3438 0.0559 0.012 Uiso 1 1 calc R . .
C4 C 0.2993(2) 0.5166(3) 0.1832(3) 0.0135(9) Uani 1 1 d . . .
H4 H 0.2707 0.5500 0.2280 0.016 Uiso 1 1 calc R . .
C5 C 0.4245(2) 0.6902(3) -0.1200(2) 0.0108(8) Uani 1 1 d . . .
H5 H 0.4334 0.6542 -0.1723 0.013 Uiso 1 1 calc R . .
C6 C 0.3904(2) 0.8068(3) -0.0309(2) 0.0118(8) Uani 1 1 d . . .
H6 H 0.3703 0.8697 -0.0076 0.014 Uiso 1 1 calc R . .
C7 C 0.5282(2) 0.9154(3) 0.1705(2) 0.0126(9) Uani 1 1 d . . .
H7 H 0.5668 0.9005 0.1262 0.015 Uiso 1 1 calc R . .
C8 C 0.4681(2) 0.9887(3) 0.2752(3) 0.0114(8) Uani 1 1 d . . .
H8 H 0.4565 1.0363 0.3196 0.014 Uiso 1 1 calc R . .
C9 C 0.5243(2) 0.6497(3) 0.4383(2) 0.0118(9) Uani 1 1 d . . .
C10 C 0.5526(2) 0.6926(3) 0.5213(3) 0.0163(9) Uani 1 1 d . . .
H10 H 0.5158 0.7449 0.5435 0.020 Uiso 1 1 calc R . .
C11 C 0.6348(2) 0.6588(3) 0.5721(3) 0.0154(9) Uani 1 1 d . . .
C12 C 0.6872(2) 0.5767(3) 0.5403(3) 0.0124(9) Uani 1 1 d . . .
H12 H 0.7421 0.5523 0.5742 0.015 Uiso 1 1 calc R . .
C13 C 0.6568(2) 0.5319(3) 0.4579(2) 0.0114(8) Uani 1 1 d . . .
C14 C 0.5751(2) 0.5685(3) 0.4058(2) 0.0113(8) Uani 1 1 d . . .
H14 H 0.5553 0.5386 0.3502 0.014 Uiso 1 1 calc R . .
C15 C 0.4437(2) 0.7017(3) 0.3830(3) 0.0115(8) Uani 1 1 d . . .
C16 C 0.6679(2) 0.7150(3) 0.6568(3) 0.0157(9) Uani 1 1 d . . .
O10 O 0.4610(9) 0.9784(10) 0.4987(7) 0.098(5) Uani 0.50 1 d P . 1
O10' O 0.4039(8) 0.9718(18) 0.5248(9) 0.188(11) Uani 0.50 1 d P A 2
O11 O 0.6622(7) 0.8733(9) 0.4177(8) 0.108(4) Uani 0.50 1 d P . .

loop_
_atom_site_aniso_label
_atom_site_aniso_U_11
_atom_site_aniso_U_22
_atom_site_aniso_U_33
_atom_site_aniso_U_23
_atom_site_aniso_U_13
_atom_site_aniso_U_12
Co1 0.0094(2) 0.0073(3) 0.0092(3) -0.0014(2) 0.0021(2) -0.0012(2)
Co2 0.0066(3) 0.0068(4) 0.0074(4) 0.0005(3) 0.0020(3) 0.0001(3)
Co3 0.0068(2) 0.0082(3) 0.0121(3) 0.0020(2) -0.0004(2) -0.0012(2)
Co4 0.0062(2) 0.0095(3) 0.0084(3) -0.0004(2) 0.00122(19) 0.0008(2)
S1 0.0098(4) 0.0087(5) 0.0122(5) -0.0006(4) 0.0041(4) 0.0009(4)
O1 0.0107(12) 0.0185(15) 0.0108(14) -0.0047(13) -0.0006(11) 0.0039(12)
O2 0.0111(11) 0.0153(15) 0.0068(15) -0.0005(12) -0.0012(10) 0.0017(11)
O3 0.0128(12) 0.0356(19) 0.0184(16) -0.0132(15) -0.0033(12) 0.0116(13)
O4 0.0121(12) 0.0222(16) 0.0086(14) -0.0013(13) 0.0001(11) 0.0049(12)
O5 0.0137(12) 0.0104(14) 0.0205(16) 0.0022(13) 0.0080(11) -0.0007(11)
O6 0.0149(12) 0.0165(15) 0.0249(17) -0.0117(14) 0.0002(12) -0.0034(12)
O7 0.0296(15) 0.0251(18) 0.0139(16) 0.0094(14) 0.0068(13) 0.0170(14)
O8 0.0134(12) 0.0173(16) 0.0099(14) 0.0017(12) 0.0015(11) -0.0009(11)
O9 0.0070(11) 0.0130(14) 0.0190(15) -0.0028(13) 0.0007(11) -0.0018(11)
N1 0.0095(14) 0.0087(16) 0.0101(18) -0.0020(14) 0.0013(13) -0.0016(13)
N2 0.0092(14) 0.0080(16) 0.0131(18) -0.0026(14) 0.0039(13) -0.0020(13)
N3 0.0094(14) 0.0126(17) 0.0105(18) -0.0006(15) -0.0019(13) -0.0003(14)
N4 0.0100(14) 0.0122(17) 0.0073(17) 0.0000(14) 0.0024(13) -0.0003(13)
N5 0.0109(14) 0.0070(16) 0.0097(18) -0.0021(14) 0.0021(13) 0.0000(13)
N6 0.0090(13) 0.0124(17) 0.0106(17) -0.0013(15) 0.0035(13) -0.0007(13)
N7 0.0099(13) 0.0071(16) 0.0113(18) 0.0007(15) 0.0018(13) 0.0016(13)
N8 0.0111(14) 0.0086(16) 0.0092(18) 0.0002(14) 0.0042(13) 0.0017(13)
N9 0.0104(14) 0.0134(18) 0.0089(17) -0.0029(15) 0.0020(13) -0.0011(14)
N10 0.0085(13) 0.0110(17) 0.0131(18) -0.0006(15) 0.0041(13) 0.0005(14)
N11 0.0090(13) 0.0116(17) 0.0107(18) -0.0052(15) 0.0014(13) -0.0018(13)
N12 0.0104(13) 0.0087(16) 0.0121(18) -0.0005(15) 0.0013(13) 0.0009(14)
C1 0.0110(16) 0.010(2) 0.014(2) -0.0007(18) 0.0029(16) 0.0024(16)
C2 0.0146(17) 0.011(2) 0.012(2) -0.0024(18) 0.0031(16) 0.0017(16)
C3 0.0106(16) 0.0084(19) 0.012(2) -0.0025(17) 0.0022(16) -0.0022(16)
C4 0.0111(17) 0.015(2) 0.016(2) -0.0040(18) 0.0070(16) -0.0012(16)
C5 0.0119(17) 0.010(2) 0.011(2) -0.0022(18) 0.0043(15) 0.0017(16)
C6 0.0110(16) 0.012(2) 0.013(2) 0.0018(18) 0.0024(16) 0.0012(16)
C7 0.0122(17) 0.013(2) 0.013(2) -0.0005(18) 0.0038(16) -0.0006(16)
C8 0.0093(16) 0.0081(19) 0.018(2) -0.0020(18) 0.0057(16) 0.0018(16)
C9 0.0078(16) 0.018(2) 0.010(2) -0.0021(18) 0.0015(15) -0.0012(16)
C10 0.0152(18) 0.016(2) 0.018(2) -0.003(2) 0.0025(17) 0.0059(18)
C11 0.0121(17) 0.024(2) 0.010(2) -0.0006(19) -0.0005(16) 0.0027(17)
C12 0.0059(15) 0.017(2) 0.014(2) -0.0009(18) 0.0010(15) 0.0031(16)
C13 0.0159(17) 0.011(2) 0.008(2) 0.0029(17) 0.0035(16) 0.0053(16)
C14 0.0115(16) 0.014(2) 0.008(2) 0.0009(17) 0.0015(16) -0.0012(16)
C15 0.0098(16) 0.011(2) 0.014(2) 0.0041(18) 0.0046(16) -0.0028(16)
C16 0.0150(18) 0.018(2) 0.013(2) -0.0013(19) -0.0033(17) 0.0094(17)
O10 0.153(13) 0.103(10) 0.039(6) 0.008(6) 0.015(8) -0.062(9)
O10' 0.073(8) 0.39(3) 0.088(10) -0.118(14) -0.037(6) 0.103(13)
O11 0.088(7) 0.101(9) 0.141(10) 0.035(8) 0.043(7) -0.047(7)

loop_
_atom_type_symbol
_atom_type_description
_atom_type_scat_dispersion_real
_atom_type_scat_dispersion_imag
_atom_type_scat_source
C C 0.0033 0.0016 'International Tables Vol C Tables 4.2.6.8 and 6.1.1.4'
H H 0.0000 0.0000 'International Tables Vol C Tables 4.2.6.8 and 6.1.1.4'
N N 0.0061 0.0033 'International Tables Vol C Tables 4.2.6.8 and 6.1.1.4'
O O 0.0106 0.0060 'International Tables Vol C Tables 4.2.6.8 and 6.1.1.4'
S S 0.1246 0.1234 'International Tables Vol C Tables 4.2.6.8 and 6.1.1.4'
Co Co 0.3494 0.9721 'International Tables Vol C Tables 4.2.6.8 and 6.1.1.4'

loop_
_geom_angle_atom_site_label_1
_geom_angle_atom_site_label_2
_geom_angle_atom_site_label_3
_geom_angle
_geom_angle_site_symmetry_1
_geom_angle_site_symmetry_3
N11 Co1 N4 161.62(10) . .
N11 Co1 N1 98.84(12) . .
N4 Co1 N1 98.18(12) . .
N11 Co1 N7 93.74(12) . .
N4 Co1 N7 92.27(12) . .
N1 Co1 N7 92.88(11) . .
N11 Co1 O2 85.87(11) . .
N4 Co1 O2 86.05(10) . .
N1 Co1 O2 94.15(10) . .
N7 Co1 O2 172.93(10) . .
N5 Co2 N5 180.00(12) 3_665 .
N5 Co2 N8 88.11(11) 3_665 3_665
N5 Co2 N8 91.89(11) . 3_665
N5 Co2 N8 91.89(11) 3_665 .
N5 Co2 N8 88.11(11) . .
N8 Co2 N8 180.0 3_665 .
N5 Co2 N2 88.13(10) 3_665 .
N5 Co2 N2 91.87(10) . .
N8 Co2 N2 88.99(12) 3_665 .
N8 Co2 N2 91.01(12) . .
N5 Co2 N2 91.87(10) 3_665 3_665
N5 Co2 N2 88.13(10) . 3_665
N8 Co2 N2 91.01(12) 3_665 3_665
N8 Co2 N2 88.99(12) . 3_665
N2 Co2 N2 180.0 . 3_665
N9 Co3 N12 109.74(12) . 3_675
N9 Co3 N3 120.43(12) . 4_575
N12 Co3 N3 128.62(13) 3_675 4_575
N9 Co3 O9 96.94(11) . .
N12 Co3 O9 91.55(10) 3_675 .
N3 Co3 O9 92.76(11) 4_575 .
N9 Co3 O5 85.98(11) . 4_575
N12 Co3 O5 84.61(10) 3_675 4_575
N3 Co3 O5 88.33(11) 4_575 4_575
O9 Co3 O5 175.80(10) . 4_575
O4 Co4 N6 102.22(12) 4_575 2
O4 Co4 O1 152.42(11) 4_575 .
N6 Co4 O1 104.26(11) 2 .
O4 Co4 N10 87.57(11) 4_575 .
N6 Co4 N10 101.98(12) 2 .
O1 Co4 N10 94.36(11) . .
O4 Co4 O8 87.36(10) 4_575 .
N6 Co4 O8 93.14(10) 2 .
O1 Co4 O8 83.64(10) . .
N10 Co4 O8 164.75(10) . .
O4 Co4 O2 92.37(10) 4_575 .
N6 Co4 O2 164.75(11) 2 .
O1 Co4 O2 60.73(9) . .
N10 Co4 O2 82.86(10) . .
O8 Co4 O2 83.00(9) . .
O4 Co4 C15 122.59(12) 4_575 .
N6 Co4 C15 134.66(13) 2 .
O1 Co4 C15 30.41(11) . .
N10 Co4 C15 87.53(11) . .
O8 Co4 C15 83.13(10) . .
O2 Co4 C15 30.34(10) . .
O7 S1 O6 114.14(18) . .
O7 S1 O5 111.76(16) . .
O6 S1 O5 111.72(16) . .
O7 S1 C13 108.54(16) . .
O6 S1 C13 106.69(17) . .
O5 S1 C13 103.22(16) . .
C15 O1 Co4 95.1(2) . .
C15 O2 Co1 154.6(2) . .
C15 O2 Co4 82.8(2) . .
Co1 O2 Co4 93.78(10) . .
C16 O4 Co4 121.4(2) . 4_676
S1 O5 Co3 157.28(17) . 4_676
Co4 O8 H8A 126.4 . .
Co4 O8 H8B 116.1 . .
H8A O8 H8B 105.2 . .
Co3 O9 H9A 113.6 . .
Co3 O9 H9B 121.8 . .
H9A O9 H9B 105.2 . .
C2 N1 N2 106.9(3) . .
C2 N1 Co1 132.5(2) . .
N2 N1 Co1 120.5(2) . .
C1 N2 N1 104.7(3) . .
C1 N2 Co2 130.2(2) . .
N1 N2 Co2 125.1(2) . .
C1 N3 C2 102.0(3) . .
C1 N3 Co3 130.1(2) . 4_676
C2 N3 Co3 127.7(3) . 4_676
C4 N4 N5 105.9(3) . .
C4 N4 Co1 131.0(2) . .
N5 N4 Co1 123.07(19) . .
C3 N5 N4 106.4(2) . .
C3 N5 Co2 127.8(2) . .
N4 N5 Co2 125.6(2) . .
C4 N6 C3 102.5(3) . .
C4 N6 Co4 131.9(2) . 2_545
C3 N6 Co4 125.3(3) . 2_545
C6 N7 N8 105.7(3) . .
C6 N7 Co1 131.6(2) . .
N8 N7 Co1 122.6(2) . .
C5 N8 N7 105.8(3) . .
C5 N8 Co2 130.3(2) . .
N7 N8 Co2 123.9(2) . .
C5 N9 C6 101.8(3) . .
C5 N9 Co3 129.0(2) . .
C6 N9 Co3 129.0(3) . .
C8 N10 N11 105.5(3) . .
C8 N10 Co4 141.7(2) . .
N11 N10 Co4 112.1(2) . .
C7 N11 N10 105.9(3) . .
C7 N11 Co1 129.5(2) . .
N10 N11 Co1 121.8(2) . .
C7 N12 C8 102.0(3) . .
C7 N12 Co3 126.5(2) . 3_675
C8 N12 Co3 131.4(3) . 3_675
N2 C1 N3 113.8(3) . .
N2 C1 H1 123.1 . .
N3 C1 H1 123.1 . .
N1 C2 N3 112.5(3) . .
N1 C2 H2 123.7 . .
N3 C2 H2 123.7 . .
N5 C3 N6 112.7(3) . .
N5 C3 H3 123.7 . .
N6 C3 H3 123.7 . .
N4 C4 N6 112.4(3) . .
N4 C4 H4 123.8 . .
N6 C4 H4 123.8 . .
N8 C5 N9 113.6(3) . .
N8 C5 H5 123.2 . .
N9 C5 H5 123.2 . .
N7 C6 N9 113.1(3) . .
N7 C6 H6 123.4 . .
N9 C6 H6 123.4 . .
N11 C7 N12 113.1(3) . .
N11 C7 H7 123.5 . .
N12 C7 H7 123.5 . .
N10 C8 N12 113.5(3) . .
N10 C8 H8 123.3 . .
N12 C8 H8 123.3 . .
C10 C9 C14 120.7(4) . .
C10 C9 C15 116.9(3) . .
C14 C9 C15 122.2(3) . .
C9 C10 C11 120.8(3) . .
C9 C10 H10 119.6 . .
C11 C10 H10 119.6 . .
C10 C11 C12 119.3(4) . .
C10 C11 C16 118.8(3) . .
C12 C11 C16 121.8(3) . .
C13 C12 C11 119.5(3) . .
C13 C12 H12 120.2 . .
C11 C12 H12 120.2 . .
C12 C13 C14 120.9(3) . .
C12 C13 S1 119.7(3) . .
C14 C13 S1 118.8(3) . .
C9 C14 C13 118.8(4) . .
C9 C14 H14 120.6 . .
C13 C14 H14 120.6 . .
O1 C15 O2 121.3(3) . .
O1 C15 C9 117.9(3) . .
O2 C15 C9 120.8(3) . .
O1 C15 Co4 54.52(19) . .
O2 C15 Co4 66.9(2) . .
C9 C15 Co4 171.6(3) . .
O3 C16 O4 124.9(4) . .
O3 C16 C11 119.6(3) . .
O4 C16 C11 115.6(3) . .

loop_
_geom_bond_atom_site_label_1
_geom_bond_atom_site_label_2
_geom_bond_distance
_geom_bond_site_symmetry_2
Co1 N11 2.021(3) .
Co1 N4 2.021(3) .
Co1 N1 2.065(3) .
Co1 N7 2.103(3) .
Co1 O2 2.182(2) .
Co2 N5 2.092(2) 3_665
Co2 N5 2.092(2) .
Co2 N8 2.114(3) 3_665
Co2 N8 2.114(3) .
Co2 N2 2.204(3) .
Co2 N2 2.204(3) 3_665
Co3 N9 2.019(3) .
Co3 N12 2.029(3) 3_675
Co3 N3 2.057(3) 4_575
Co3 O9 2.082(2) .
Co3 O5 2.195(2) 4_575
Co4 O4 1.994(3) 4_575
Co4 N6 2.013(3) 2
Co4 O1 2.026(3) .
Co4 N10 2.109(3) .
Co4 O8 2.177(2) .
Co4 O2 2.297(2) .
Co4 C15 2.479(4) .
S1 O7 1.438(3) .
S1 O6 1.450(3) .
S1 O5 1.450(2) .
S1 C13 1.770(3) .
O1 C15 1.260(4) .
O2 C15 1.262(4) .
O3 C16 1.247(4) .
O4 C16 1.279(4) .
O4 Co4 1.994(3) 4_676
O5 Co3 2.195(2) 4_676
O8 H8A 0.8499 .
O8 H8B 0.8499 .
O9 H9A 0.8500 .
O9 H9B 0.8500 .
N1 C2 1.315(5) .
N1 N2 1.375(4) .
N2 C1 1.324(4) .
N3 C1 1.343(5) .
N3 C2 1.351(4) .
N3 Co3 2.056(3) 4_676
N4 C4 1.326(4) .
N4 N5 1.370(4) .
N5 C3 1.305(5) .
N6 C4 1.340(5) .
N6 C3 1.356(4) .
N6 Co4 2.013(3) 2_545
N7 C6 1.316(5) .
N7 N8 1.380(4) .
N8 C5 1.311(5) .
N9 C5 1.344(5) .
N9 C6 1.352(4) .
N10 C8 1.303(5) .
N10 N11 1.386(4) .
N11 C7 1.316(4) .
N12 C7 1.339(5) .
N12 C8 1.355(4) .
N12 Co3 2.029(3) 3_675
C1 H1 0.9300 .
C2 H2 0.9300 .
C3 H3 0.9300 .
C4 H4 0.9300 .
C5 H5 0.9300 .
C6 H6 0.9300 .
C7 H7 0.9300 .
C8 H8 0.9300 .
C9 C10 1.378(5) .
C9 C14 1.379(5) .
C9 C15 1.483(5) .
C10 C11 1.381(5) .
C10 H10 0.9300 .
C11 C12 1.395(5) .
C11 C16 1.486(6) .
C12 C13 1.385(5) .
C12 H12 0.9300 .
C13 C14 1.395(5) .
C14 H14 0.9300 .
O10 O10 1.23(2) 3_676

loop_
_geom_torsion_atom_site_label_1
_geom_torsion_atom_site_label_2
_geom_torsion_atom_site_label_3
_geom_torsion_atom_site_label_4
_geom_torsion
_geom_torsion_site_symmetry_1
_geom_torsion_site_symmetry_4
O4 Co4 O1 C15 15.5(3) 4_575 .
N6 Co4 O1 C15 178.9(2) 2 .
N10 Co4 O1 C15 -77.6(2) . .
O8 Co4 O1 C15 87.3(2) . .
O2 Co4 O1 C15 1.73(19) . .
N11 Co1 O2 C15 -27.9(5) . .
N4 Co1 O2 C15 168.6(5) . .
N1 Co1 O2 C15 70.6(5) . .
N7 Co1 O2 C15 -115.0(9) . .
N11 Co1 O2 Co4 53.23(10) . .
N4 Co1 O2 Co4 -110.25(10) . .
N1 Co1 O2 Co4 151.81(11) . .
N7 Co1 O2 Co4 -33.8(9) . .
O4 Co4 O2 C15 -175.39(19) 4_575 .
N6 Co4 O2 C15 -12.3(5) 2 .
O1 Co4 O2 C15 -1.74(18) . .
N10 Co4 O2 C15 97.4(2) . .
O8 Co4 O2 C15 -88.4(2) . .
O4 Co4 O2 Co1 29.86(10) 4_575 .
N6 Co4 O2 Co1 -167.0(4) 2 .
O1 Co4 O2 Co1 -156.49(13) . .
N10 Co4 O2 Co1 -57.39(11) . .
O8 Co4 O2 Co1 116.90(10) . .
C15 Co4 O2 Co1 -154.7(2) . .
O7 S1 O5 Co3 161.0(4) . 4_676
O6 S1 O5 Co3 31.8(5) . 4_676
C13 S1 O5 Co3 -82.5(4) . 4_676
N11 Co1 N1 C2 38.9(3) . .
N4 Co1 N1 C2 -134.2(3) . .
N7 Co1 N1 C2 133.1(3) . .
O2 Co1 N1 C2 -47.6(3) . .
N11 Co1 N1 N2 -146.3(2) . .
N4 Co1 N1 N2 40.7(3) . .
N7 Co1 N1 N2 -52.0(3) . .
O2 Co1 N1 N2 127.3(2) . .
C2 N1 N2 C1 0.1(4) . .
Co1 N1 N2 C1 -175.9(2) . .
C2 N1 N2 Co2 -178.3(2) . .
Co1 N1 N2 Co2 5.7(3) . .
N5 Co2 N2 C1 -43.5(3) 3_665 .
N5 Co2 N2 C1 136.5(3) . .
N8 Co2 N2 C1 44.7(3) 3_665 .
N8 Co2 N2 C1 -135.3(3) . .
N2 Co2 N2 C1 27(10) 3_665 .
N5 Co2 N2 N1 134.5(3) 3_665 .
N5 Co2 N2 N1 -45.5(3) . .
N8 Co2 N2 N1 -137.3(3) 3_665 .
N8 Co2 N2 N1 42.7(3) . .
N2 Co2 N2 N1 -155(10) 3_665 .
N11 Co1 N4 C4 -26.2(6) . .
N1 Co1 N4 C4 131.5(3) . .
N7 Co1 N4 C4 -135.2(3) . .
O2 Co1 N4 C4 37.9(3) . .
N11 Co1 N4 N5 154.6(3) . .
N1 Co1 N4 N5 -47.7(3) . .
N7 Co1 N4 N5 45.5(3) . .
O2 Co1 N4 N5 -141.3(3) . .
C4 N4 N5 C3 0.0(4) . .
Co1 N4 N5 C3 179.4(2) . .
C4 N4 N5 Co2 -175.6(3) . .
Co1 N4 N5 Co2 3.8(4) . .
N5 Co2 N5 C3 -19(12) 3_665 .
N8 Co2 N5 C3 -45.5(3) 3_665 .
N8 Co2 N5 C3 134.5(3) . .
N2 Co2 N5 C3 -134.5(3) . .
N2 Co2 N5 C3 45.5(3) 3_665 .
N5 Co2 N5 N4 156(12) 3_665 .
N8 Co2 N5 N4 129.2(3) 3_665 .
N8 Co2 N5 N4 -50.8(3) . .
N2 Co2 N5 N4 40.1(3) . .
N2 Co2 N5 N4 -139.9(3) 3_665 .
N11 Co1 N7 C6 -33.3(3) . .
N4 Co1 N7 C6 129.3(3) . .
N1 Co1 N7 C6 -132.4(3) . .
O2 Co1 N7 C6 53.2(11) . .
N11 Co1 N7 N8 152.1(2) . .
N4 Co1 N7 N8 -45.2(2) . .
N1 Co1 N7 N8 53.1(2) . .
O2 Co1 N7 N8 -121.3(8) . .
C6 N7 N8 C5 0.2(3) . .
Co1 N7 N8 C5 175.9(2) . .
C6 N7 N8 Co2 -179.8(2) . .
Co1 N7 N8 Co2 -4.1(3) . .
N5 Co2 N8 C5 49.4(3) 3_665 .
N5 Co2 N8 C5 -130.6(3) . .
N8 Co2 N8 C5 -34(12) 3_665 .
N2 Co2 N8 C5 137.6(3) . .
N2 Co2 N8 C5 -42.4(3) 3_665 .
N5 Co2 N8 N7 -130.6(2) 3_665 .
N5 Co2 N8 N7 49.4(2) . .
N8 Co2 N8 N7 146(12) 3_665 .
N2 Co2 N8 N7 -42.4(2) . .
N2 Co2 N8 N7 137.6(2) 3_665 .
N12 Co3 N9 C5 -103.2(3) 3_675 .
N3 Co3 N9 C5 88.3(3) 4_575 .
O9 Co3 N9 C5 -9.0(3) . .
O5 Co3 N9 C5 174.0(3) 4_575 .
N12 Co3 N9 C6 69.6(3) 3_675 .
N3 Co3 N9 C6 -98.9(3) 4_575 .
O9 Co3 N9 C6 163.8(3) . .
O5 Co3 N9 C6 -13.2(3) 4_575 .
O4 Co4 N10 C8 143.9(4) 4_575 .
N6 Co4 N10 C8 42.0(4) 2 .
O1 Co4 N10 C8 -63.6(4) . .
O8 Co4 N10 C8 -145.4(4) . .
O2 Co4 N10 C8 -123.4(4) . .
C15 Co4 N10 C8 -93.3(4) . .
O4 Co4 N10 N11 -47.7(2) 4_575 .
N6 Co4 N10 N11 -149.6(2) 2 .
O1 Co4 N10 N11 104.8(2) . .
O8 Co4 N10 N11 23.0(6) . .
O2 Co4 N10 N11 45.0(2) . .
C15 Co4 N10 N11 75.1(2) . .
C8 N10 N11 C7 -0.6(4) . .
Co4 N10 N11 C7 -173.1(2) . .
C8 N10 N11 Co1 162.0(3) . .
Co4 N10 N11 Co1 -10.5(3) . .
N4 Co1 N11 C7 -170.1(4) . .
N1 Co1 N11 C7 32.2(4) . .
N7 Co1 N11 C7 -61.3(3) . .
O2 Co1 N11 C7 125.8(3) . .
N4 Co1 N11 N10 31.7(6) . .
N1 Co1 N11 N10 -126.0(3) . .
N7 Co1 N11 N10 140.5(3) . .
O2 Co1 N11 N10 -32.4(3) . .
N1 N2 C1 N3 0.2(4) . .
Co2 N2 C1 N3 178.5(2) . .
C2 N3 C1 N2 -0.5(4) . .
Co3 N3 C1 N2 175.1(2) 4_676 .
N2 N1 C2 N3 -0.5(4) . .
Co1 N1 C2 N3 174.8(2) . .
C1 N3 C2 N1 0.6(4) . .
Co3 N3 C2 N1 -175.2(2) 4_676 .
N4 N5 C3 N6 0.2(4) . .
Co2 N5 C3 N6 175.7(2) . .
C4 N6 C3 N5 -0.3(4) . .
Co4 N6 C3 N5 -175.1(2) 2_545 .
N5 N4 C4 N6 -0.2(4) . .
Co1 N4 C4 N6 -179.5(2) . .
C3 N6 C4 N4 0.3(4) . .
Co4 N6 C4 N4 174.5(2) 2_545 .
N7 N8 C5 N9 -0.4(4) . .
Co2 N8 C5 N9 179.6(2) . .
C6 N9 C5 N8 0.4(4) . .
Co3 N9 C5 N8 174.7(2) . .
N8 N7 C6 N9 0.1(4) . .
Co1 N7 C6 N9 -175.1(2) . .
C5 N9 C6 N7 -0.3(4) . .
Co3 N9 C6 N7 -174.6(2) . .
N10 N11 C7 N12 0.6(4) . .
Co1 N11 C7 N12 -160.2(3) . .
C8 N12 C7 N11 -0.3(4) . .
Co3 N12 C7 N11 176.7(2) 3_675 .
N11 N10 C8 N12 0.4(4) . .
Co4 N10 C8 N12 169.3(3) . .
C7 N12 C8 N10 -0.1(4) . .
Co3 N12 C8 N10 -176.9(3) 3_675 .
C14 C9 C10 C11 3.2(6) . .
C15 C9 C10 C11 -170.9(3) . .
C9 C10 C11 C12 -3.1(6) . .
C9 C10 C11 C16 173.6(3) . .
C10 C11 C12 C13 1.2(5) . .
C16 C11 C12 C13 -175.4(3) . .
C11 C12 C13 C14 0.7(5) . .
C11 C12 C13 S1 171.3(3) . .
O7 S1 C13 C12 40.2(3) . .
O6 S1 C13 C12 163.6(3) . .
O5 S1 C13 C12 -78.5(3) . .
O7 S1 C13 C14 -149.0(3) . .
O6 S1 C13 C14 -25.6(3) . .
O5 S1 C13 C14 92.2(3) . .
C10 C9 C14 C13 -1.3(5) . .
C15 C9 C14 C13 172.5(3) . .
C12 C13 C14 C9 -0.6(5) . .
S1 C13 C14 C9 -171.3(3) . .
Co4 O1 C15 O2 -3.2(3) . .
Co4 O1 C15 C9 175.8(3) . .
Co1 O2 C15 O1 86.5(6) . .
Co4 O2 C15 O1 2.9(3) . .
Co1 O2 C15 C9 -92.5(6) . .
Co4 O2 C15 C9 -176.1(3) . .
Co1 O2 C15 Co4 83.6(5) . .
C10 C9 C15 O1 -11.7(5) . .
C14 C9 C15 O1 174.3(3) . .
C10 C9 C15 O2 167.3(3) . .
C14 C9 C15 O2 -6.7(5) . .
C10 C9 C15 Co4 12.5(17) . .
C14 C9 C15 Co4 -161.5(14) . .
O4 Co4 C15 O1 -171.54(18) 4_575 .
N6 Co4 C15 O1 -1.5(3) 2 .
N10 Co4 C15 O1 102.9(2) . .
O8 Co4 C15 O1 -89.1(2) . .
O2 Co4 C15 O1 -177.0(3) . .
O4 Co4 C15 O2 5.5(2) 4_575 .
N6 Co4 C15 O2 175.50(17) 2 .
O1 Co4 C15 O2 177.0(3) . .
N10 Co4 C15 O2 -80.06(19) . .
O8 Co4 C15 O2 87.87(19) . .
O4 Co4 C15 C9 162.1(15) 4_575 .
N6 Co4 C15 C9 -27.9(16) 2 .
O1 Co4 C15 C9 -26.4(15) . .
N10 Co4 C15 C9 76.5(16) . .
O8 Co4 C15 C9 -115.5(16) . .
O2 Co4 C15 C9 156.6(17) . .
Co4 O4 C16 O3 44.1(5) 4_676 .
Co4 O4 C16 C11 -137.4(3) 4_676 .
C10 C11 C16 O3 27.8(6) . .
C12 C11 C16 O3 -155.6(4) . .
C10 C11 C16 O4 -150.8(4) . .
C12 C11 C16 O4 25.7(6) . .
